data_7708289
loop_
_publ_author_name
'Yoshida, Jun'
'Yamazaki, Kana'
'Tateyama, Kazunori'
'Yuge, Hidetaka'
'Sato, Hisako'

_publ_section_title
;
 Chiroptical switching behavior of heteroleptic ruthenium complexes
 bearing acetylacetonato and tropolonato ligands
;
_journal_name_full 'Dalton Transactions'
_journal_paper_doi 10.1039/D1DT02592A
_journal_year 2021
_chemical_absolute_configuration ad
_chemical_formula_moiety 'C19 H17 O6 Ru'
_chemical_formula_sum 'C19 H17 O6 Ru'
_chemical_formula_weight 442.39
_chemical_name_systematic L-Ru(acac)(trop)2
_space_group_crystal_system monoclinic
_space_group_IT_number 5
_space_group_name_Hall 'C 2y'
_space_group_name_H-M_alt 'C 1 2 1'
_atom_sites_solution_hydrogens geom
_atom_sites_solution_primary dual
_audit_creation_date 2021-02-09
_audit_creation_method
;
Olex2 1.3
(compiled Nov 21 2019 18:26:39 for OlexSys, GUI svn.r6003)
;
_audit_update_record
;
2021-07-27 deposited with the CCDC.	2021-09-14 downloaded from the CCDC.
;
_cell_angle_alpha 90
_cell_angle_beta 90.9110(10)
_cell_angle_gamma 90
_cell_formula_units_Z 4
_cell_length_a 28.5743(4)
_cell_length_b 7.39860(10)
_cell_length_c 8.17530(10)
_cell_measurement_reflns_used 7917
_cell_measurement_temperature 100(2)
_cell_measurement_theta_max 75.4640
_cell_measurement_theta_min 5.4220
_cell_volume 1728.12(4)
_computing_molecular_graphics 'Olex2 1.3 (Dolomanov et al., 2009)'
_computing_publication_material 'Olex2 1.3 (Dolomanov et al., 2009)'
_computing_structure_refinement 'SHELXL 2018/3 (Sheldrick, 2015)'
_computing_structure_solution 'SHELXT 2014/5 (Sheldrick, 2014)'
_diffrn_ambient_temperature 100(2)
_diffrn_detector 'Rigaku HyPix-6000 area detector'
_diffrn_detector_area_resol_mean 10.0
_diffrn_detector_type 'HPC area detector'
_diffrn_measured_fraction_theta_full 0.990
_diffrn_measured_fraction_theta_max 0.961
_diffrn_measurement_details
;
List of Runs (angles in degrees, time in seconds):

  # Type    Start    End  Width  t~exp~   \w     \q     \k     \f   Frames
#--------------------------------------------------------------------------
  1  \w     50.00  75.00   0.50    3.82    --   47.45  66.00 -96.00   50
  2  \w     88.00 176.00   0.50   15.29    --  105.24  66.00 -96.00  176
  3  \w    141.00 168.00   0.50   15.29    --  105.24 125.00-150.00   54
  4  \w    135.00 176.00   0.50   15.29    --  105.24  77.00 -60.00   82
  5  \w    126.00 174.00   0.50   15.29    --  105.24  45.00  30.00   96
  6  \w    131.00 175.00   0.50   15.29    --  105.24  45.00   0.00   88
  7  \w    100.00 134.00   0.50   15.29    --  105.24 125.00-150.00   68
  8  \w     99.00 169.00   0.50   15.29    --  105.24  61.00-180.00  140
  9  \w     89.00 168.00   0.50   15.29    --  105.24  61.00 -30.00  158
 10  \w     94.00 126.00   0.50   15.29    --  105.24  45.00   0.00   64
 11  \w     83.00 123.00   0.50   15.29    --  105.24  77.00 -60.00   80
 12  \w     94.00 161.00   0.50   15.29    --  105.24  30.00-180.00  134
 13  \w     44.00  70.00   0.50   15.29    --  105.24 -61.00 -60.00   52
 14  \w     35.00  61.00   0.50   15.29    --  105.24 -61.00 -90.00   52
 15  \w     34.00 103.00   0.50   15.29    --  105.24 -77.00-150.00  138
 16  \w     34.00  67.00   0.50   15.29    --  105.24 -61.00-150.00   66
 17  \w     34.00  59.00   0.50   15.29    --  105.24 -61.00-180.00   50
 18  \w     40.00  65.00   0.50   15.29    --  105.24 -61.00  30.00   50
 19  \w     41.00  68.00   0.50   15.29    --  105.24 -61.00  60.00   54
 20  \w     47.00  76.00   0.50   15.29    --  105.24 -66.00 128.00   58
 21  \w     46.00  80.00   0.50   15.29    --  105.24 -77.00 150.00   68
 22  \w      3.00  65.00   0.50    3.82    --   47.45 -66.00 128.00  124
 23  \w    -25.00  14.00   0.50    3.82    --  -47.45  19.00 -90.00   78
 24  \w    -46.00 -16.00   0.50   15.29    --  -86.25  45.00  30.00   60
 25  \w    -41.00 -16.00   0.50   15.29    --  -86.25  45.00  60.00   50
 26  \w    -61.00  25.00   0.50    3.82    --  -47.45  66.00 -96.00  172
 27  \w    -70.00 -45.00   0.50   15.29    --  -86.25  66.00 -96.00   50
 28  \w   -122.00 -73.00   0.50   15.29    --  -86.25 -45.00  30.00   98
 29  \w   -113.00 -74.00   0.50   15.29    --  -86.25 -45.00   0.00   78
 30  \w   -117.00 -92.00   0.50    3.82    --  -47.45-125.00 -30.00   50
 31  \w   -140.00 -73.00   0.50   15.29    --  -86.25 -45.00  60.00  134
 32  \w   -110.00 -34.00   0.50    3.82    --  -47.45 -66.00 128.00  152
 33  \w   -156.00-131.00   0.50   15.29    --  -86.25 -94.00-120.00   50
 34  \w   -112.00 -87.00   0.50   15.29    --  -86.25 -94.00-120.00   50
 35  \w   -119.00 -90.00   0.50    3.82    --  -47.45-125.00-150.00   58
;
_diffrn_measurement_device 'four-circle diffractometer'
_diffrn_measurement_device_type 'Rigaku XtaLAB Synergy-S'
_diffrn_measurement_method '\w scans'
_diffrn_orient_matrix_type 'CrysAlisPro convention (1999,Acta A55,543-557)'
_diffrn_orient_matrix_UB_11 0.0329700000
_diffrn_orient_matrix_UB_12 -0.1531620000
_diffrn_orient_matrix_UB_13 -0.0530461000
_diffrn_orient_matrix_UB_21 0.0119336000
_diffrn_orient_matrix_UB_22 -0.0404731000
_diffrn_orient_matrix_UB_23 0.1807845000
_diffrn_orient_matrix_UB_31 -0.0409636000
_diffrn_orient_matrix_UB_32 -0.1350589000
_diffrn_orient_matrix_UB_33 0.0061373000
_diffrn_radiation_monochromator 'multi-layer mirror optics'
_diffrn_radiation_probe x-ray
_diffrn_radiation_type 'Cu K\a'
_diffrn_radiation_wavelength 1.54184
_diffrn_reflns_av_R_equivalents 0.0271
_diffrn_reflns_av_unetI/netI 0.0285
_diffrn_reflns_Laue_measured_fraction_full 0.990
_diffrn_reflns_Laue_measured_fraction_max 0.961
_diffrn_reflns_limit_h_max 33
_diffrn_reflns_limit_h_min -35
_diffrn_reflns_limit_k_max 8
_diffrn_reflns_limit_k_min -8
_diffrn_reflns_limit_l_max 10
_diffrn_reflns_limit_l_min -9
_diffrn_reflns_number 9684
_diffrn_reflns_point_group_measured_fraction_full 0.989
_diffrn_reflns_point_group_measured_fraction_max 0.938
_diffrn_reflns_theta_full 67.684
_diffrn_reflns_theta_max 76.409
_diffrn_reflns_theta_min 3.094
_diffrn_source 'microfocus sealed X-ray tube'
_diffrn_source_type 'PhotonJet (Cu) X-ray Source'
_exptl_absorpt_coefficient_mu 7.648
_exptl_absorpt_correction_T_max 1.00000
_exptl_absorpt_correction_T_min 0.65963
_exptl_absorpt_correction_type multi-scan
_exptl_absorpt_process_details
;
CrysAlisPro 1.171.40.84a (Rigaku Oxford Diffraction, 2020)
Empirical absorption correction using spherical harmonics,
implemented in SCALE3 ABSPACK scaling algorithm.
;
_exptl_crystal_colour black
_exptl_crystal_colour_primary black
_exptl_crystal_density_diffrn 1.700
_exptl_crystal_description block
_exptl_crystal_F_000 892
_exptl_crystal_recrystallization_method 'Slow evaporation from the benzene solution.'
_exptl_crystal_size_max 0.047
_exptl_crystal_size_mid 0.038
_exptl_crystal_size_min 0.02
_refine_diff_density_max 0.415
_refine_diff_density_min -0.402
_refine_diff_density_rms 0.062
_refine_ls_abs_structure_details
;
 Flack x determined using 1453 quotients [(I+)-(I-)]/[(I+)+(I-)]
 (Parsons, Flack and Wagner, Acta Cryst. B69 (2013) 249-259).
;
_refine_ls_abs_structure_Flack -0.019(5)
_refine_ls_extinction_method none
_refine_ls_goodness_of_fit_ref 1.118
_refine_ls_hydrogen_treatment constr
_refine_ls_matrix_type full
_refine_ls_number_parameters 237
_refine_ls_number_reflns 3411
_refine_ls_number_restraints 1
_refine_ls_restrained_S_all 1.118
_refine_ls_R_factor_all 0.0208
_refine_ls_R_factor_gt 0.0199
_refine_ls_shift/su_max 0.002
_refine_ls_shift/su_mean 0.000
_refine_ls_structure_factor_coef Fsqd
_refine_ls_weighting_details 'w=1/[\s^2^(Fo^2^)+(0.0241P)^2^+1.2898P] where P=(Fo^2^+2Fc^2^)/3'
_refine_ls_weighting_scheme calc
_refine_ls_wR_factor_gt 0.0512
_refine_ls_wR_factor_ref 0.0515
_reflns_Friedel_coverage 0.808
_reflns_Friedel_fraction_full 0.989
_reflns_Friedel_fraction_max 0.912
_reflns_number_gt 3316
_reflns_number_total 3411
_reflns_threshold_expression 'I > 2\s(I)'
_cod_data_source_file d1dt02592a2.cif
_cod_data_source_block exp_978
_cod_database_code 7708289
_shelx_shelxl_version_number 2018/3
_chemical_oxdiff_formula 'Ru O6 C17 H19'
_chemical_oxdiff_usercomment L-Ru(acac)(trop)2
_shelx_space_group_comment
;
The symmetry employed for this shelxl refinement is uniquely defined
by the following loop, which should always be used as a source of
symmetry information in preference to the above space-group names.
They are only intended as comments.
;
_shelx_estimated_absorpt_t_max 0.862
_shelx_estimated_absorpt_t_min 0.715
_reflns_odcompleteness_completeness 99.05
_reflns_odcompleteness_iscentric 1
_reflns_odcompleteness_theta 66.97
_olex2_refinement_description
;
1. Fixed Uiso
 At 1.2 times of:
  All C(H) groups
 At 1.5 times of:
  All C(H,H,H) groups
2.a Aromatic/amide H refined with riding coordinates:
 C009(H009), C00C(H00C), C00G(H00G), C00K(H00K), C00O(H00O), C00Q(H00Q),
 C3(H3), C4(H4), C7(H7), C8(H8), C1(H1)
2.b Idealised Me refined as rotating group:
 C00I(H00A,H00B,H00D), C00R(H00E,H00F,H00H)
;
_olex2_exptl_crystal_mounting_method loop
_olex2_submission_special_instructions 'No special instructions were received'
_oxdiff_exptl_absorpt_empirical_details
;
Empirical correction (ABSPACK) includes:
- Absorption correction using spherical harmonics
- Frame scaling
;
_oxdiff_exptl_absorpt_empirical_full_max 1.471
_oxdiff_exptl_absorpt_empirical_full_min 0.618

loop_
_space_group_symop_operation_xyz
'x, y, z'
'-x, y, -z'
'x+1/2, y+1/2, z'
'-x+1/2, y+1/2, -z'

loop_
_atom_site_label
_atom_site_type_symbol
_atom_site_fract_x
_atom_site_fract_y
_atom_site_fract_z
_atom_site_U_iso_or_equiv
_atom_site_adp_type
_atom_site_occupancy
_atom_site_site_symmetry_order
_atom_site_calc_flag
_atom_site_refinement_flags_posn
_atom_site_refinement_flags_adp
_atom_site_refinement_flags_occupancy
_atom_site_disorder_assembly
_atom_site_disorder_group
Ru01 Ru 0.62851(2) -0.06168(4) 0.52103(3) 0.01881(9) Uani 1 1 d . . . . .
O003 O 0.65839(8) -0.0423(6) 0.3007(3) 0.0223(6) Uani 1 1 d . . . . .
O004 O 0.60751(9) 0.1946(4) 0.4989(3) 0.0237(6) Uani 1 1 d . . . . .
O005 O 0.60170(9) -0.0955(4) 0.7490(3) 0.0223(7) Uani 1 1 d . . . . .
C009 C 0.63309(13) -0.5819(10) 1.0505(5) 0.0302(11) Uani 1 1 d . . . . .
H009 H 0.634718 -0.665769 1.138427 0.036 Uiso 1 1 calc R U . . .
O00A O 0.64134(10) -0.3268(4) 0.5574(3) 0.0222(6) Uani 1 1 d . . . . .
C00B C 0.70208(13) -0.0058(5) 0.2840(5) 0.0216(8) Uani 1 1 d . . . . .
C00C C 0.64752(11) -0.5560(9) 0.7496(4) 0.0236(7) Uani 1 1 d . . . . .
H00C H 0.658995 -0.626332 0.661757 0.028 Uiso 1 1 calc R U . . .
C00D C 0.72727(12) 0.0168(5) 0.5772(5) 0.0204(7) Uani 1 1 d . . . . .
C00G C 0.73459(14) 0.0223(6) 0.4108(5) 0.0254(8) Uani 1 1 d . . . . .
H00G H 0.765640 0.048603 0.378469 0.030 Uiso 1 1 calc R U . . .
C00I C 0.76800(14) 0.0372(6) 0.6944(5) 0.0282(9) Uani 1 1 d . . . . .
H00A H 0.775930 -0.080916 0.741576 0.042 Uiso 1 1 calc R U . . .
H00B H 0.759590 0.120847 0.782103 0.042 Uiso 1 1 calc R U . . .
H00D H 0.795021 0.084821 0.636007 0.042 Uiso 1 1 calc R U . . .
C00J C 0.63581(13) -0.3785(5) 0.7084(5) 0.0199(7) Uani 1 1 d . . . . .
C00K C 0.61875(15) -0.4071(6) 1.0899(6) 0.0289(9) Uani 1 1 d . . . . .
H00K H 0.614387 -0.384385 1.202997 0.035 Uiso 1 1 calc R U . . .
C00O C 0.64516(14) -0.6473(6) 0.8988(5) 0.0273(9) Uani 1 1 d . . . . .
H00O H 0.652967 -0.771998 0.895270 0.033 Uiso 1 1 calc R U . . .
C00P C 0.61524(12) -0.2439(5) 0.8172(5) 0.0226(8) Uani 1 1 d . . . . .
C00Q C 0.61004(14) -0.2623(6) 0.9866(5) 0.0251(8) Uani 1 1 d . . . . .
H00Q H 0.598574 -0.157332 1.039620 0.030 Uiso 1 1 calc R U . . .
C00R C 0.71802(15) 0.0063(6) 0.1105(5) 0.0285(9) Uani 1 1 d . . . . .
H00E H 0.699252 -0.075609 0.041871 0.043 Uiso 1 1 calc R U . . .
H00F H 0.751080 -0.028122 0.105297 0.043 Uiso 1 1 calc R U . . .
H00H H 0.714143 0.130545 0.071039 0.043 Uiso 1 1 calc R U . . .
O1 O 0.56589(9) -0.0963(4) 0.3976(3) 0.0227(7) Uani 1 1 d . . . . .
O2 O 0.68785(9) -0.0093(3) 0.6469(3) 0.0214(6) Uani 1 1 d . . . . .
C3 C 0.51723(13) 0.4653(6) 0.2945(5) 0.0255(9) Uani 1 1 d . . . . .
H3 H 0.514642 0.593308 0.292261 0.031 Uiso 1 1 calc R U . . .
C4 C 0.55511(14) 0.3972(5) 0.3845(5) 0.0237(10) Uani 1 1 d . . . . .
H4 H 0.574127 0.485990 0.436773 0.028 Uiso 1 1 calc R U . . .
C5 C 0.56946(13) 0.2194(5) 0.4099(5) 0.0197(7) Uani 1 1 d . . . . .
C6 C 0.54624(13) 0.0542(5) 0.3534(5) 0.0197(7) Uani 1 1 d . . . . .
C7 C 0.47745(13) 0.1866(6) 0.1960(5) 0.0242(8) Uani 1 1 d . . . . .
H7 H 0.450914 0.148255 0.133766 0.029 Uiso 1 1 calc R U . . .
C8 C 0.50464(13) 0.0481(5) 0.2607(5) 0.0240(8) Uani 1 1 d . . . . .
H8 H 0.493206 -0.070078 0.238490 0.029 Uiso 1 1 calc R U . . .
C1 C 0.48289(14) 0.3727(6) 0.2079(5) 0.0269(9) Uani 1 1 d . . . . .
H1 H 0.460526 0.444289 0.150057 0.032 Uiso 1 1 calc R U . . .

loop_
_atom_site_aniso_label
_atom_site_aniso_U_11
_atom_site_aniso_U_22
_atom_site_aniso_U_33
_atom_site_aniso_U_23
_atom_site_aniso_U_13
_atom_site_aniso_U_12
Ru01 0.01469(12) 0.02227(13) 0.01946(13) -0.00167(15) -0.00021(8) -0.00009(14)
O003 0.0202(10) 0.0291(18) 0.0176(11) 0.0010(14) -0.0003(8) 0.0006(14)
O004 0.0191(13) 0.0255(14) 0.0263(14) -0.0014(11) -0.0040(12) -0.0012(11)
O005 0.0195(11) 0.024(2) 0.0232(12) -0.0020(11) 0.0033(9) 0.0026(10)
C009 0.0235(16) 0.041(3) 0.0260(18) 0.005(2) -0.0036(13) -0.002(2)
O00A 0.0192(13) 0.0261(14) 0.0213(14) -0.0030(11) -0.0016(11) 0.0013(11)
C00B 0.0205(17) 0.024(2) 0.0207(19) 0.0014(13) 0.0026(14) 0.0018(12)
C00C 0.0171(13) 0.0265(17) 0.0273(16) -0.004(3) -0.0026(12) -0.002(2)
C00D 0.0162(17) 0.0200(16) 0.025(2) 0.0024(15) -0.0016(14) -0.0009(14)
C00G 0.0185(18) 0.032(2) 0.026(2) 0.0045(16) 0.0020(16) -0.0015(15)
C00I 0.0233(19) 0.035(2) 0.026(2) 0.0042(17) -0.0044(17) -0.0042(17)
C00J 0.0137(16) 0.0260(19) 0.0199(19) -0.0019(15) -0.0028(14) -0.0042(13)
C00K 0.024(2) 0.038(3) 0.025(2) 0.0001(18) 0.0012(17) -0.0038(17)
C00O 0.0200(19) 0.027(2) 0.034(2) 0.0034(17) -0.0076(17) -0.0001(15)
C00P 0.0128(16) 0.028(2) 0.027(2) -0.0034(16) 0.0010(14) -0.0043(14)
C00Q 0.0214(18) 0.028(2) 0.026(2) -0.0059(16) 0.0029(16) -0.0025(15)
C00R 0.0265(19) 0.038(2) 0.021(2) 0.0033(16) -0.0013(16) 0.0029(16)
O1 0.0167(11) 0.025(2) 0.0257(13) -0.0006(11) -0.0035(9) 0.0017(11)
O2 0.0176(12) 0.0254(17) 0.0211(13) -0.0006(10) -0.0007(10) -0.0020(9)
C3 0.0271(17) 0.021(3) 0.0280(18) 0.0058(16) 0.0039(14) 0.0033(16)
C4 0.0243(17) 0.026(3) 0.0213(18) -0.0001(14) 0.0030(14) -0.0057(14)
C5 0.0174(16) 0.0251(19) 0.0165(18) 0.0003(14) 0.0027(14) -0.0010(14)
C6 0.0180(17) 0.0241(19) 0.0171(19) 0.0009(15) 0.0019(15) -0.0010(15)
C7 0.0163(17) 0.033(2) 0.024(2) 0.0039(17) -0.0004(15) -0.0004(15)
C8 0.0208(18) 0.023(2) 0.028(2) -0.0033(16) 0.0021(16) -0.0018(15)
C1 0.0207(18) 0.033(2) 0.028(2) 0.0074(16) 0.0024(16) 0.0045(15)

loop_
_atom_type_symbol
_atom_type_description
_atom_type_scat_dispersion_real
_atom_type_scat_dispersion_imag
_atom_type_scat_source
C C 0.0181 0.0091 'International Tables Vol C Tables 4.2.6.8 and 6.1.1.4'
H H 0.0000 0.0000 'International Tables Vol C Tables 4.2.6.8 and 6.1.1.4'
O O 0.0492 0.0322 'International Tables Vol C Tables 4.2.6.8 and 6.1.1.4'
Ru Ru 0.0552 3.2960 'International Tables Vol C Tables 4.2.6.8 and 6.1.1.4'

loop_
_geom_angle_atom_site_label_1
_geom_angle_atom_site_label_2
_geom_angle_atom_site_label_3
_geom_angle
_geom_angle_site_symmetry_1
_geom_angle_site_symmetry_3
_geom_angle_publ_flag
O003 Ru01 O005 175.81(14) . . ?
O003 Ru01 O00A 97.03(14) . . ?
O003 Ru01 O1 87.01(10) . . ?
O004 Ru01 O003 88.99(14) . . ?
O004 Ru01 O005 94.75(12) . . ?
O004 Ru01 O00A 172.30(11) . . ?
O004 Ru01 O1 79.39(11) . . ?
O004 Ru01 O2 96.51(10) . . ?
O005 Ru01 O1 95.53(10) . . ?
O00A Ru01 O005 79.41(11) . . ?
O00A Ru01 O1 96.07(11) . . ?
O2 Ru01 O003 94.49(10) . . ?
O2 Ru01 O005 83.21(10) . . ?
O2 Ru01 O00A 87.84(10) . . ?
O2 Ru01 O1 175.62(11) . . ?
C00B O003 Ru01 122.4(2) . . ?
C5 O004 Ru01 115.4(2) . . ?
C00P O005 Ru01 112.6(2) . . ?
C00K C009 H009 116.2 . . ?
C00O C009 H009 116.2 . . ?
C00O C009 C00K 127.6(5) . . ?
C00J O00A Ru01 113.6(2) . . ?
O003 C00B C00G 126.0(4) . . ?
O003 C00B C00R 115.0(3) . . ?
C00G C00B C00R 119.0(3) . . ?
C00J C00C H00C 114.7 . . ?
C00J C00C C00O 130.7(4) . . ?
C00O C00C H00C 114.7 . . ?
C00G C00D C00I 119.8(4) . . ?
O2 C00D C00G 126.1(3) . . ?
O2 C00D C00I 114.0(4) . . ?
C00B C00G H00G 115.9 . . ?
C00D C00G C00B 128.2(4) . . ?
C00D C00G H00G 115.9 . . ?
C00D C00I H00A 109.5 . . ?
C00D C00I H00B 109.5 . . ?
C00D C00I H00D 109.5 . . ?
H00A C00I H00B 109.5 . . ?
H00A C00I H00D 109.5 . . ?
H00B C00I H00D 109.5 . . ?
O00A C00J C00C 118.2(3) . . ?
O00A C00J C00P 115.5(3) . . ?
C00C C00J C00P 126.2(4) . . ?
C009 C00K H00K 115.6 . . ?
C00Q C00K C009 128.8(4) . . ?
C00Q C00K H00K 115.6 . . ?
C009 C00O C00C 129.2(5) . . ?
C009 C00O H00O 115.4 . . ?
C00C C00O H00O 115.4 . . ?
O005 C00P C00J 115.9(4) . . ?
O005 C00P C00Q 118.3(4) . . ?
C00Q C00P C00J 125.7(4) . . ?
C00K C00Q C00P 131.1(4) . . ?
C00K C00Q H00Q 114.5 . . ?
C00P C00Q H00Q 114.5 . . ?
C00B C00R H00E 109.5 . . ?
C00B C00R H00F 109.5 . . ?
C00B C00R H00H 109.5 . . ?
H00E C00R H00F 109.5 . . ?
H00E C00R H00H 109.5 . . ?
H00F C00R H00H 109.5 . . ?
C6 O1 Ru01 113.6(2) . . ?
C00D O2 Ru01 122.7(2) . . ?
C4 C3 H3 115.5 . . ?
C1 C3 H3 115.5 . . ?
C1 C3 C4 129.1(4) . . ?
C3 C4 H4 114.9 . . ?
C5 C4 C3 130.2(4) . . ?
C5 C4 H4 114.9 . . ?
O004 C5 C4 117.1(3) . . ?
O004 C5 C6 115.2(3) . . ?
C4 C5 C6 127.7(4) . . ?
O1 C6 C5 116.0(3) . . ?
O1 C6 C8 118.9(4) . . ?
C8 C6 C5 125.1(4) . . ?
C8 C7 H7 114.9 . . ?
C8 C7 C1 130.2(4) . . ?
C1 C7 H7 114.9 . . ?
C6 C8 H8 114.8 . . ?
C7 C8 C6 130.5(4) . . ?
C7 C8 H8 114.8 . . ?
C3 C1 C7 127.2(4) . . ?
C3 C1 H1 116.4 . . ?
C7 C1 H1 116.4 . . ?

loop_
_geom_bond_atom_site_label_1
_geom_bond_atom_site_label_2
_geom_bond_distance
_geom_bond_site_symmetry_2
_geom_bond_publ_flag
Ru01 O003 2.011(2) . ?
Ru01 O004 1.996(3) . ?
Ru01 O005 2.042(3) . ?
Ru01 O00A 2.017(3) . ?
Ru01 O1 2.056(3) . ?
Ru01 O2 2.007(3) . ?
O003 C00B 1.287(5) . ?
O004 C5 1.311(5) . ?
O005 C00P 1.288(5) . ?
C009 H009 0.9500 . ?
C009 C00K 1.396(8) . ?
C009 C00O 1.380(7) . ?
O00A C00J 1.304(5) . ?
C00B C00G 1.396(6) . ?
C00B C00R 1.499(6) . ?
C00C H00C 0.9500 . ?
C00C C00J 1.395(7) . ?
C00C C00O 1.396(6) . ?
C00D C00G 1.380(6) . ?
C00D C00I 1.503(5) . ?
C00D O2 1.285(5) . ?
C00G H00G 0.9500 . ?
C00I H00A 0.9800 . ?
C00I H00B 0.9800 . ?
C00I H00D 0.9800 . ?
C00J C00P 1.465(5) . ?
C00K H00K 0.9500 . ?
C00K C00Q 1.384(6) . ?
C00O H00O 0.9500 . ?
C00P C00Q 1.402(6) . ?
C00Q H00Q 0.9500 . ?
C00R H00E 0.9800 . ?
C00R H00F 0.9800 . ?
C00R H00H 0.9800 . ?
O1 C6 1.296(5) . ?
C3 H3 0.9500 . ?
C3 C4 1.394(6) . ?
C3 C1 1.383(6) . ?
C4 H4 0.9500 . ?
C4 C5 1.392(5) . ?
C5 C6 1.462(5) . ?
C6 C8 1.400(6) . ?
C7 H7 0.9500 . ?
C7 C8 1.386(6) . ?
C7 C1 1.388(6) . ?
C8 H8 0.9500 . ?
C1 H1 0.9500 . ?

loop_
_geom_torsion_atom_site_label_1
_geom_torsion_atom_site_label_2
_geom_torsion_atom_site_label_3
_geom_torsion_atom_site_label_4
_geom_torsion
_geom_torsion_site_symmetry_1
_geom_torsion_site_symmetry_2
_geom_torsion_site_symmetry_3
_geom_torsion_site_symmetry_4
_geom_torsion_publ_flag
Ru01 O003 C00B C00G 1.0(6) . . . . ?
Ru01 O003 C00B C00R -179.0(3) . . . . ?
Ru01 O004 C5 C4 -176.7(3) . . . . ?
Ru01 O004 C5 C6 5.2(4) . . . . ?
Ru01 O005 C00P C00J -15.6(4) . . . . ?
Ru01 O005 C00P C00Q 163.3(3) . . . . ?
Ru01 O00A C00J C00C -174.8(2) . . . . ?
Ru01 O00A C00J C00P 8.3(4) . . . . ?
Ru01 O1 C6 C5 -5.0(4) . . . . ?
Ru01 O1 C6 C8 176.6(3) . . . . ?
O003 C00B C00G C00D 0.2(7) . . . . ?
O004 C5 C6 O1 0.0(5) . . . . ?
O004 C5 C6 C8 178.3(4) . . . . ?
O005 C00P C00Q C00K 175.8(4) . . . . ?
C009 C00K C00Q C00P -4.0(7) . . . . ?
O00A C00J C00P O005 5.1(5) . . . . ?
O00A C00J C00P C00Q -173.7(3) . . . . ?
C00C C00J C00P O005 -171.5(3) . . . . ?
C00C C00J C00P C00Q 9.7(6) . . . . ?
C00G C00D O2 Ru01 3.5(5) . . . . ?
C00I C00D C00G C00B 175.3(4) . . . . ?
C00I C00D O2 Ru01 -174.7(2) . . . . ?
C00J C00C C00O C009 -4.5(7) . . . . ?
C00J C00P C00Q C00K -5.4(7) . . . . ?
C00K C009 C00O C00C 2.2(7) . . . . ?
C00O C009 C00K C00Q 5.1(8) . . . . ?
C00O C00C C00J O00A -179.8(4) . . . . ?
C00O C00C C00J C00P -3.2(6) . . . . ?
C00R C00B C00G C00D -179.8(4) . . . . ?
O1 C6 C8 C7 -178.6(4) . . . . ?
O2 C00D C00G C00B -2.8(7) . . . . ?
C3 C4 C5 O004 178.7(4) . . . . ?
C3 C4 C5 C6 -3.5(7) . . . . ?
C4 C3 C1 C7 2.6(7) . . . . ?
C4 C5 C6 O1 -177.9(4) . . . . ?
C4 C5 C6 C8 0.5(7) . . . . ?
C5 C6 C8 C7 3.1(7) . . . . ?
C8 C7 C1 C3 -2.2(7) . . . . ?
C1 C3 C4 C5 1.4(7) . . . . ?
C1 C7 C8 C6 -1.9(8) . . . . ?
